data_7063653
loop_
_publ_author_name
'Moreno-Narv\'aez, Mar\'ia Esther'
'Arenaza-Corona, Antonino'
'Gonz\'alez-Sebasti\'an, Lucero'
'Ram\'irez, Teresa Apan'
'Ortega, Sim\'on Hern\'andez'
'Cruz-Navarro, J. Antonio'
'Al\'i-Torres, Jorge'
'Orjuela, Adri\'an L.'
'Reyes-Marquez, Viviana'
'Lomas-Romero, Leticia'
'Morales-Morales, David'

_publ_section_title
;
 Glycoconjugate Pd(ii) and Cu(ii) complexes of fluorinated N,O Schiff base
 ligands for targeted cancer therapy: synthesis, characterization and in
 vitro cytotoxic activity evaluation
;
_journal_issue 13
_journal_name_full 'New Journal of Chemistry'
_journal_page_first 5187
_journal_page_last 5199
_journal_paper_doi 10.1039/D4NJ05181E
_journal_volume 49
_journal_year 2025
_chemical_formula_sum 'C14 H10 F3 N O2'
_chemical_formula_weight 281.23
_space_group_crystal_system monoclinic
_space_group_IT_number 7
_space_group_name_Hall 'P -2yac'
_space_group_name_H-M_alt 'P 1 n 1'
_atom_sites_solution_hydrogens mixed
_atom_sites_solution_primary direct
_atom_sites_solution_secondary difmap
_audit_creation_method SHELXL-2019/3
_audit_update_record
;
2024-11-21 deposited with the CCDC.	2025-02-12 downloaded from the CCDC.
;
_cell_angle_alpha 90
_cell_angle_beta 92.914(4)
_cell_angle_gamma 90
_cell_formula_units_Z 2
_cell_length_a 5.0357(2)
_cell_length_b 13.5619(6)
_cell_length_c 8.9397(5)
_cell_measurement_reflns_used 2155
_cell_measurement_temperature 298(2)
_cell_measurement_theta_max 68.19
_cell_measurement_theta_min 5.93
_cell_volume 609.74(5)
_computing_cell_refinement 'APEX3 v2018.2 (Bruker, 2018)'
_computing_data_collection 'APEX3 v2018.2 (Bruker, 2018)'
_computing_data_reduction 'SAINT V8.37A  (Bruker, 2018)'
_computing_molecular_graphics 'Ortep-3 Ver 2.02 L.J. Farrugia (1997) J. Appl. Cryst. 30, 565'
_computing_publication_material 'SHELXL-2018/3 (Sheldrick, 2015)'
_computing_structure_refinement 'SHELXL-2019/2 (Sheldrick, 2019)'
_computing_structure_solution 'SHELXS-2018 (Bruker, 2015)'
_diffrn_ambient_temperature 298(2)
_diffrn_detector_area_resol_mean 52.0833
_diffrn_measured_fraction_theta_full 0.975
_diffrn_measured_fraction_theta_max 0.972
_diffrn_measurement_device_type 'Bruker D8 Venture \k-geometry diffractometer 208039-01'
_diffrn_measurement_method \w-scans
_diffrn_radiation_type CuK\a
_diffrn_radiation_wavelength 1.54178
_diffrn_reflns_av_R_equivalents 0.0390
_diffrn_reflns_av_unetI/netI 0.0519
_diffrn_reflns_Laue_measured_fraction_full 0.975
_diffrn_reflns_Laue_measured_fraction_max 0.972
_diffrn_reflns_limit_h_max 6
_diffrn_reflns_limit_h_min -4
_diffrn_reflns_limit_k_max 16
_diffrn_reflns_limit_k_min -16
_diffrn_reflns_limit_l_max 10
_diffrn_reflns_limit_l_min -10
_diffrn_reflns_number 2853
_diffrn_reflns_point_group_measured_fraction_full 0.600
_diffrn_reflns_point_group_measured_fraction_max 0.598
_diffrn_reflns_theta_full 67.679
_diffrn_reflns_theta_max 68.300
_diffrn_reflns_theta_min 5.934
_diffrn_source 'micro-focus X-ray source'
_exptl_absorpt_coefficient_mu 1.161
_exptl_absorpt_correction_T_max 0.7531
_exptl_absorpt_correction_T_min 0.6437
_exptl_absorpt_correction_type multi-scan
_exptl_absorpt_process_details
; 
 SADABS 2016/2: Krause, L., Herbst-Irmer, R., Sheldrick G.M. & Stalke D., 
 J. Appl. Cryst. 48 (2015) 3-10 
;
_exptl_crystal_colour yellow
_exptl_crystal_density_diffrn 1.532
_exptl_crystal_description Prism
_exptl_crystal_F_000 288
_exptl_crystal_size_max 0.380
_exptl_crystal_size_mid 0.080
_exptl_crystal_size_min 0.040
_refine_diff_density_max 0.283
_refine_diff_density_min -0.294
_refine_diff_density_rms 0.071
_refine_ls_abs_structure_details
; 
 Flack x determined using 116 quotients [(I+)-(I-)]/[(I+)+(I-)] 
 (Parsons, Flack and Wagner, Acta Cryst. B69 (2013) 249-259). 
;
_refine_ls_abs_structure_Flack 0.4(3)
_refine_ls_extinction_method none
_refine_ls_goodness_of_fit_ref 1.156
_refine_ls_hydrogen_treatment mixed
_refine_ls_matrix_type full
_refine_ls_number_parameters 215
_refine_ls_number_reflns 1338
_refine_ls_number_restraints 88
_refine_ls_restrained_S_all 1.147
_refine_ls_R_factor_all 0.1462
_refine_ls_R_factor_gt 0.1068
_refine_ls_shift/su_max 0.000
_refine_ls_shift/su_mean 0.000
_refine_ls_structure_factor_coef Fsqd
_refine_ls_weighting_details 'w=1/[\s^2^(Fo^2^)+(0.0213P)^2^+2.0769P] where P=(Fo^2^+2Fc^2^)/3'
_refine_ls_weighting_scheme calc
_refine_ls_wR_factor_gt 0.1706
_refine_ls_wR_factor_ref 0.1958
_reflns_Friedel_coverage 0.221
_reflns_Friedel_fraction_full 0.220
_reflns_Friedel_fraction_max 0.218
_reflns_number_gt 877
_reflns_number_total 1338
_reflns_threshold_expression 'I > 2\s(I)'
_cod_data_source_file d4nj05181e2.cif
_cod_data_source_block L2
_cod_depositor_comments 'Adding full bibliography for 7063651--7063658.cif.'
_cod_original_sg_symbol_H-M 'P n'
_cod_database_code 7063653
_shelx_shelxl_version_number 2019/3
_shelx_space_group_comment
; 
The symmetry employed for this shelxl refinement is uniquely defined 
by the following loop, which should always be used as a source of 
symmetry information in preference to the above space-group names. 
They are only intended as comments. 
;
_shelx_estimated_absorpt_t_min 0.667
_shelx_estimated_absorpt_t_max 0.955

loop_
_space_group_symop_operation_xyz
'x, y, z'
'x+1/2, -y, z+1/2'

loop_
_atom_site_label
_atom_site_type_symbol
_atom_site_fract_x
_atom_site_fract_y
_atom_site_fract_z
_atom_site_U_iso_or_equiv
_atom_site_adp_type
_atom_site_occupancy
_atom_site_site_symmetry_order
_atom_site_calc_flag
_atom_site_refinement_flags_posn
_atom_site_refinement_flags_adp
_atom_site_refinement_flags_occupancy
_atom_site_disorder_assembly
_atom_site_disorder_group
O1 O 0.3253(15) 0.0502(5) 0.4869(9) 0.061(2) Uani 1 1 d . . . . .
O2 O -0.3362(18) 0.1200(6) 0.1027(11) 0.066(3) Uani 1 1 d D . . . .
H2 H -0.31(3) 0.064(5) 0.063(15) 0.079 Uiso 1 1 d D U . . .
N1 N 0.605(2) 0.1940(7) 0.5923(11) 0.049(2) Uani 1 1 d D . . . .
H1 H 0.56(2) 0.130(3) 0.575(15) 0.058 Uiso 1 1 d D U . . .
C1 C 0.247(2) 0.2160(8) 0.4115(13) 0.042(3) Uani 1 1 d . . . . .
C2 C 0.184(2) 0.1111(8) 0.4017(14) 0.050(3) Uani 1 1 d . . . . .
C3 C -0.008(2) 0.0815(9) 0.2943(14) 0.049(3) Uani 1 1 d . . . . .
H3 H -0.038952 0.014501 0.279595 0.059 Uiso 1 1 calc R U . . .
C4 C -0.154(2) 0.1477(9) 0.2100(15) 0.053(3) Uani 1 1 d . . . . .
C5 C -0.108(2) 0.2494(9) 0.2236(16) 0.051(3) Uani 1 1 d . . . . .
H5 H -0.208757 0.294182 0.166117 0.062 Uiso 1 1 calc R U . . .
C6 C 0.087(2) 0.2809(9) 0.3220(15) 0.053(3) Uani 1 1 d . . . . .
H6 H 0.116712 0.348388 0.331317 0.064 Uiso 1 1 calc R U . . .
C7 C 0.454(2) 0.2519(8) 0.5065(13) 0.048(3) Uani 1 1 d . . . . .
H7 H 0.485341 0.319477 0.509188 0.058 Uiso 1 1 calc R U . . .
C8 C 0.813(2) 0.2255(9) 0.6932(13) 0.049(3) Uani 1 1 d . . . . .
C9 C 0.885(2) 0.3233(9) 0.7160(15) 0.052(3) Uani 1 1 d . . . . .
H9 H 0.794486 0.373337 0.663581 0.062 Uiso 1 1 calc R U . . .
C10 C 1.093(2) 0.3455(10) 0.8180(16) 0.054(3) Uani 1 1 d . . . . .
C11 C 1.230(2) 0.2739(10) 0.8985(15) 0.061(4) Uani 1 1 d . . . . .
H11 H 1.369332 0.290334 0.966404 0.073 Uiso 1 1 calc R U . . .
C12 C 1.156(3) 0.1770(11) 0.8754(16) 0.064(4) Uani 1 1 d . . . . .
H12 H 1.245663 0.127416 0.929117 0.077 Uiso 1 1 calc R U . . .
C13 C 0.950(2) 0.1523(9) 0.7735(14) 0.053(3) Uani 1 1 d . . . . .
H13 H 0.904380 0.086495 0.758779 0.064 Uiso 1 1 calc R U . . .
C14 C 1.169(2) 0.4493(12) 0.8410(16) 0.100(4) Uani 1 1 d D U . . .
F1 F 1.421(4) 0.4672(18) 0.855(4) 0.121(6) Uani 0.474(13) 1 d D U P A 1
F2 F 1.054(5) 0.5132(16) 0.743(3) 0.117(6) Uani 0.474(13) 1 d D U P A 1
F3 F 1.069(5) 0.4835(16) 0.976(3) 0.120(6) Uani 0.474(13) 1 d D U P A 1
F1A F 0.976(4) 0.5111(16) 0.854(3) 0.125(7) Uani 0.526(13) 1 d D U P A 2
F2A F 1.346(5) 0.4656(17) 0.955(3) 0.117(6) Uani 0.526(13) 1 d D U P A 2
F3A F 1.306(5) 0.4843(13) 0.719(3) 0.119(6) Uani 0.526(13) 1 d D U P A 2

loop_
_atom_site_aniso_label
_atom_site_aniso_U_11
_atom_site_aniso_U_22
_atom_site_aniso_U_33
_atom_site_aniso_U_23
_atom_site_aniso_U_13
_atom_site_aniso_U_12
O1 0.075(6) 0.047(4) 0.057(5) 0.003(4) -0.027(4) 0.004(4)
O2 0.064(6) 0.053(5) 0.078(7) -0.005(5) -0.029(5) 0.008(5)
N1 0.062(7) 0.044(5) 0.038(6) 0.001(5) -0.016(5) -0.004(5)
C1 0.040(6) 0.044(6) 0.042(7) 0.002(5) -0.008(5) -0.004(5)
C2 0.056(7) 0.037(6) 0.056(8) 0.009(6) -0.007(6) 0.005(5)
C3 0.060(7) 0.040(6) 0.047(7) -0.003(5) -0.014(5) 0.003(5)
C4 0.041(6) 0.055(7) 0.061(9) 0.000(7) -0.012(6) 0.009(6)
C5 0.042(7) 0.052(7) 0.058(8) -0.008(7) -0.013(5) 0.003(5)
C6 0.062(8) 0.039(6) 0.057(8) 0.013(6) -0.006(6) 0.004(5)
C7 0.066(8) 0.040(6) 0.038(7) -0.006(5) -0.003(5) -0.002(6)
C8 0.046(7) 0.054(7) 0.045(8) -0.010(6) -0.007(5) 0.000(5)
C9 0.043(7) 0.053(7) 0.058(8) -0.016(7) -0.011(5) -0.005(5)
C10 0.044(7) 0.058(7) 0.060(8) -0.020(7) -0.005(5) -0.010(6)
C11 0.048(7) 0.074(9) 0.060(9) -0.016(8) -0.002(6) -0.012(6)
C12 0.059(8) 0.076(9) 0.055(9) 0.009(8) -0.009(7) 0.009(7)
C13 0.058(8) 0.050(7) 0.052(8) -0.009(6) -0.001(6) -0.008(6)
C14 0.094(8) 0.064(7) 0.140(13) -0.030(8) -0.015(8) -0.014(7)
F1 0.105(8) 0.083(10) 0.174(18) -0.031(14) -0.018(9) -0.034(8)
F2 0.133(12) 0.065(9) 0.149(14) -0.013(11) -0.029(11) -0.031(9)
F3 0.143(12) 0.076(10) 0.139(13) -0.043(10) -0.009(11) -0.005(10)
F1A 0.119(12) 0.077(9) 0.176(18) -0.043(13) -0.017(12) 0.015(9)
F2A 0.129(12) 0.087(9) 0.131(15) -0.035(12) -0.042(11) -0.029(10)
F3A 0.133(12) 0.073(9) 0.150(15) -0.015(10) 0.005(11) -0.044(9)

loop_
_atom_type_symbol
_atom_type_description
_atom_type_scat_dispersion_real
_atom_type_scat_dispersion_imag
_atom_type_scat_source
C C 0.0181 0.0091 'International Tables Vol C Tables 4.2.6.8 and 6.1.1.4'
H H 0.0000 0.0000 'International Tables Vol C Tables 4.2.6.8 and 6.1.1.4'
N N 0.0311 0.0180 'International Tables Vol C Tables 4.2.6.8 and 6.1.1.4'
O O 0.0492 0.0322 'International Tables Vol C Tables 4.2.6.8 and 6.1.1.4'
F F 0.0727 0.0534 'International Tables Vol C Tables 4.2.6.8 and 6.1.1.4'

loop_
_geom_angle_atom_site_label_1
_geom_angle_atom_site_label_2
_geom_angle_atom_site_label_3
_geom_angle
_geom_angle_site_symmetry_1
_geom_angle_site_symmetry_3
_geom_angle_publ_flag
C4 O2 H2 116(10) . . ?
C7 N1 C8 125.6(10) . . ?
C7 N1 H1 111(9) . . ?
C8 N1 H1 124(9) . . ?
C7 C1 C6 120.9(10) . . ?
C7 C1 C2 121.9(10) . . ?
C6 C1 C2 117.2(10) . . ?
O1 C2 C3 124.0(10) . . ?
O1 C2 C1 118.1(10) . . ?
C3 C2 C1 117.7(10) . . ?
C4 C3 C2 122.0(11) . . ?
C4 C3 H3 119.0 . . ?
C2 C3 H3 119.0 . . ?
O2 C4 C3 122.5(11) . . ?
O2 C4 C5 116.1(10) . . ?
C3 C4 C5 121.2(11) . . ?
C6 C5 C4 118.6(12) . . ?
C6 C5 H5 120.7 . . ?
C4 C5 H5 120.7 . . ?
C5 C6 C1 123.0(11) . . ?
C5 C6 H6 118.5 . . ?
C1 C6 H6 118.5 . . ?
N1 C7 C1 122.7(10) . . ?
N1 C7 H7 118.7 . . ?
C1 C7 H7 118.7 . . ?
C9 C8 C13 119.2(11) . . ?
C9 C8 N1 124.2(11) . . ?
C13 C8 N1 116.6(10) . . ?
C10 C9 C8 119.2(12) . . ?
C10 C9 H9 120.4 . . ?
C8 C9 H9 120.4 . . ?
C11 C10 C9 122.3(11) . . ?
C11 C10 C14 118.7(12) . . ?
C9 C10 C14 118.9(13) . . ?
C10 C11 C12 118.0(13) . . ?
C10 C11 H11 121.0 . . ?
C12 C11 H11 121.0 . . ?
C11 C12 C13 121.1(13) . . ?
C11 C12 H12 119.4 . . ?
C13 C12 H12 119.4 . . ?
C12 C13 C8 120.2(12) . . ?
C12 C13 H13 119.9 . . ?
C8 C13 H13 119.9 . . ?
F1A C14 F2A 107.3(17) . . ?
F1 C14 F2 109.5(19) . . ?
F1A C14 F3A 104.6(17) . . ?
F2A C14 F3A 101.9(16) . . ?
F1 C14 F3 104.2(17) . . ?
F2 C14 F3 100.7(17) . . ?
F1 C14 C10 116.3(16) . . ?
F1A C14 C10 116.0(15) . . ?
F2A C14 C10 115.1(16) . . ?
F2 C14 C10 115.1(15) . . ?
F3A C14 C10 110.5(14) . . ?
F3 C14 C10 109.3(15) . . ?

loop_
_geom_bond_atom_site_label_1
_geom_bond_atom_site_label_2
_geom_bond_distance
_geom_bond_site_symmetry_2
_geom_bond_publ_flag
O1 C2 1.308(13) . ?
O2 C4 1.346(14) . ?
O2 H2 0.852(12) . ?
N1 C7 1.314(14) . ?
N1 C8 1.411(13) . ?
N1 H1 0.901(12) . ?
C1 C7 1.397(15) . ?
C1 C6 1.414(16) . ?
C1 C2 1.460(14) . ?
C2 C3 1.389(16) . ?
C3 C4 1.363(15) . ?
C3 H3 0.9300 . ?
C4 C5 1.402(16) . ?
C5 C6 1.353(17) . ?
C5 H5 0.9300 . ?
C6 H6 0.9300 . ?
C7 H7 0.9300 . ?
C8 C9 1.388(15) . ?
C8 C13 1.389(17) . ?
C9 C10 1.386(16) . ?
C9 H9 0.9300 . ?
C10 C11 1.375(18) . ?
C10 C14 1.471(19) . ?
C11 C12 1.379(17) . ?
C11 H11 0.9300 . ?
C12 C13 1.385(17) . ?
C12 H12 0.9300 . ?
C13 H13 0.9300 . ?
C14 F1 1.29(2) . ?
C14 F1A 1.29(2) . ?
C14 F2A 1.34(2) . ?
C14 F2 1.34(2) . ?
C14 F3A 1.40(2) . ?
C14 F3 1.41(2) . ?

loop_
_geom_hbond_atom_site_label_D
_geom_hbond_atom_site_label_H
_geom_hbond_atom_site_label_A
_geom_hbond_distance_DH
_geom_hbond_distance_HA
_geom_hbond_distance_DA
_geom_hbond_angle_DHA
_geom_hbond_site_symmetry_A
_geom_hbond_publ_flag
O2 H2 O1 0.852(12) 1.84(4) 2.674(12) 166(14) 2_454 yes
N1 H1 O1 0.901(12) 1.78(8) 2.558(12) 144(12) . yes

loop_
_geom_torsion_atom_site_label_1
_geom_torsion_atom_site_label_2
_geom_torsion_atom_site_label_3
_geom_torsion_atom_site_label_4
_geom_torsion
_geom_torsion_site_symmetry_1
_geom_torsion_site_symmetry_2
_geom_torsion_site_symmetry_3
_geom_torsion_site_symmetry_4
_geom_torsion_publ_flag
C7 C1 C2 O1 1.1(16) . . . . ?
C6 C1 C2 O1 -178.0(11) . . . . ?
C7 C1 C2 C3 -174.3(12) . . . . ?
C6 C1 C2 C3 6.7(17) . . . . ?
O1 C2 C3 C4 178.7(12) . . . . ?
C1 C2 C3 C4 -6(2) . . . . ?
C2 C3 C4 O2 178.1(12) . . . . ?
C2 C3 C4 C5 3(2) . . . . ?
O2 C4 C5 C6 -175.3(12) . . . . ?
C3 C4 C5 C6 0(2) . . . . ?
C4 C5 C6 C1 0(2) . . . . ?
C7 C1 C6 C5 177.0(13) . . . . ?
C2 C1 C6 C5 -3.9(19) . . . . ?
C8 N1 C7 C1 -178.4(12) . . . . ?
C6 C1 C7 N1 179.4(11) . . . . ?
C2 C1 C7 N1 0.4(18) . . . . ?
C7 N1 C8 C9 0(2) . . . . ?
C7 N1 C8 C13 -179.8(11) . . . . ?
C13 C8 C9 C10 0.2(18) . . . . ?
N1 C8 C9 C10 -179.9(12) . . . . ?
C8 C9 C10 C11 -0.3(19) . . . . ?
C8 C9 C10 C14 179.5(12) . . . . ?
C9 C10 C11 C12 0(2) . . . . ?
C14 C10 C11 C12 -179.9(13) . . . . ?
C10 C11 C12 C13 0(2) . . . . ?
C11 C12 C13 C8 -1(2) . . . . ?
C9 C8 C13 C12 0.2(19) . . . . ?
N1 C8 C13 C12 -179.7(11) . . . . ?
C11 C10 C14 F1 40(2) . . . . ?
C9 C10 C14 F1 -139(2) . . . . ?
C11 C10 C14 F1A -135.3(19) . . . . ?
C9 C10 C14 F1A 45(2) . . . . ?
C11 C10 C14 F2A -9(2) . . . . ?
C9 C10 C14 F2A 171.2(18) . . . . ?
C11 C10 C14 F2 170.4(18) . . . . ?
C9 C10 C14 F2 -10(2) . . . . ?
C11 C10 C14 F3A 105.9(17) . . . . ?
C9 C10 C14 F3A -74.0(18) . . . . ?
C11 C10 C14 F3 -77.2(18) . . . . ?
C9 C10 C14 F3 102.9(18) . . . . ?
